data_7128200
loop_
_publ_author_name
'Chen, Jiangfei'
'Zhu, Yan-Ping'
'Li, Jin-Heng'
'Wang, Qiu-An'

_publ_section_title
;
 External-oxidant-free amino-benzoyloxylation of unactivated alkenes of
 unsaturated ketoximes with O-benzoylhydroxylamines.
;
_journal_issue 42
_journal_name_full 'Chemical communications (Cambridge, England)'
_journal_page_first 5215
_journal_page_last 5218
_journal_paper_doi 10.1039/d1cc01565f
_journal_volume 57
_journal_year 2021
_chemical_absolute_configuration S
_chemical_formula_sum 'C16 H19 N O'
_chemical_formula_weight 241.32
_space_group_IT_number 4
_space_group_name_Hall 'P 2yb'
_space_group_name_H-M_alt 'P 1 21 1'
_symmetry_cell_setting monoclinic
_symmetry_space_group_name_H-M 'P 1 21 1'
_atom_sites_solution_hydrogens geom
_atom_sites_solution_primary direct
_atom_sites_solution_secondary difmap
_audit_creation_method SHELXL-97
_audit_update_record
;
2021-01-19 deposited with the CCDC.	2021-04-20 downloaded from the CCDC.
;
_cell_angle_alpha 90
_cell_angle_beta 91.125(12)
_cell_angle_gamma 90
_cell_formula_units_Z 4
_cell_length_a 7.059(8)
_cell_length_b 19.92(2)
_cell_length_c 9.454(11)
_cell_measurement_reflns_used 3236
_cell_measurement_temperature 293(2)
_cell_measurement_theta_max 23.04
_cell_measurement_theta_min 2.39
_cell_volume 1329(3)
_computing_cell_refinement 'Bruker SAINT'
_computing_data_collection 'Bruker APEX2'
_computing_data_reduction 'Bruker SAINT'
_computing_molecular_graphics 'Bruker SHELXTL'
_computing_publication_material 'Bruker SHELXTL'
_computing_structure_refinement 'SHELXL-97 (Sheldrick, 2008)'
_computing_structure_solution 'SHELXS-97 (Sheldrick, 2008)'
_diffrn_ambient_temperature 293(2)
_diffrn_measured_fraction_theta_full 0.993
_diffrn_measured_fraction_theta_max 0.995
_diffrn_measurement_device_type 'Bruker APEX-II CCD'
_diffrn_measurement_method '\f and \w scans'
_diffrn_radiation_monochromator graphite
_diffrn_radiation_source 'fine-focus sealed tube'
_diffrn_radiation_type MoK\a
_diffrn_radiation_wavelength 0.71073
_diffrn_reflns_av_R_equivalents 0.0869
_diffrn_reflns_av_sigmaI/netI 0.1212
_diffrn_reflns_limit_h_max 8
_diffrn_reflns_limit_h_min -8
_diffrn_reflns_limit_k_max 24
_diffrn_reflns_limit_k_min -22
_diffrn_reflns_limit_l_max 11
_diffrn_reflns_limit_l_min -11
_diffrn_reflns_number 9430
_diffrn_reflns_theta_full 25.50
_diffrn_reflns_theta_max 25.50
_diffrn_reflns_theta_min 2.39
_exptl_absorpt_coefficient_mu 0.075
_exptl_absorpt_correction_T_max 0.9838
_exptl_absorpt_correction_T_min 0.9816
_exptl_absorpt_correction_type multi-scan
_exptl_absorpt_process_details sadabs
_exptl_crystal_colour colourless
_exptl_crystal_density_diffrn 1.206
_exptl_crystal_density_method 'not measured'
_exptl_crystal_description block
_exptl_crystal_F_000 520
_exptl_crystal_size_max 0.25
_exptl_crystal_size_mid 0.24
_exptl_crystal_size_min 0.22
_refine_diff_density_max 0.379
_refine_diff_density_min -0.468
_refine_diff_density_rms 0.099
_refine_ls_abs_structure_details 'Flack H D (1983), Acta Cryst. A39, 876-881'
_refine_ls_abs_structure_Flack -2(6)
_refine_ls_extinction_method none
_refine_ls_goodness_of_fit_ref 1.053
_refine_ls_hydrogen_treatment mixed
_refine_ls_matrix_type full
_refine_ls_number_parameters 330
_refine_ls_number_reflns 4784
_refine_ls_number_restraints 1
_refine_ls_restrained_S_all 1.053
_refine_ls_R_factor_all 0.1885
_refine_ls_R_factor_gt 0.1241
_refine_ls_shift/su_max 0.000
_refine_ls_shift/su_mean 0.000
_refine_ls_structure_factor_coef Fsqd
_refine_ls_weighting_details 'calc w=1/[\s^2^(Fo^2^)+(0.1398P)^2^+4.1104P] where P=(Fo^2^+2Fc^2^)/3'
_refine_ls_weighting_scheme calc
_refine_ls_wR_factor_gt 0.3191
_refine_ls_wR_factor_ref 0.3636
_reflns_number_gt 2781
_reflns_number_total 4784
_reflns_threshold_expression >2sigma(I)
_cod_data_source_file d1cc01565f2.cif
_cod_data_source_block a
_cod_depositor_comments
;
The following automatic conversions were performed:

data item '_symmetry_cell_setting' value 'Monoclinic' was changed to
'monoclinic' in accordance with the
/home/data/users/saulius/crontab/automatic-downloads/rss-feeds/RSC/lib/dictionaries/cif_core.dic
dictionary named 'cif_core.dic' version 2.4.2 last updated on
2011-04-26.

Automatic conversion script
Id: cif_fix_values 7556 2019-12-06 15:28:31Z antanas 

 Adding full bibliography for 7128200--7128201.cif.
;
_cod_original_sg_symbol_H-M P21
_cod_database_code 7128200

loop_
_symmetry_equiv_pos_as_xyz
'x, y, z'
'-x, y+1/2, -z'

loop_
_atom_site_label
_atom_site_type_symbol
_atom_site_fract_x
_atom_site_fract_y
_atom_site_fract_z
_atom_site_U_iso_or_equiv
_atom_site_adp_type
_atom_site_occupancy
_atom_site_symmetry_multiplicity
_atom_site_calc_flag
_atom_site_refinement_flags
_atom_site_disorder_assembly
_atom_site_disorder_group
N1 N 0.9412(8) 0.1812(4) 0.1899(6) 0.043(2) Uani 1 1 d . . .
O1 O 1.1161(7) 0.1788(4) 0.2247(6) 0.0549(19) Uani 1 1 d . . .
C7 C 0.8662(11) 0.1996(5) 0.0701(8) 0.041(2) Uani 1 1 d . . .
C6 C 0.9789(11) 0.2248(6) -0.0441(8) 0.047(3) Uani 1 1 d . . .
C10 C 0.7994(11) 0.1508(5) 0.2892(8) 0.041(2) Uani 1 1 d . . .
H10 H 0.8037 0.1018 0.2828 0.049 Uiso 1 1 calc R . .
C1 C 1.0656(12) 0.1794(7) -0.1332(11) 0.064(3) Uani 1 1 d . . .
H1 H 1.0628 0.1334 -0.1157 0.077 Uiso 1 1 calc R . .
C5 C 1.0013(17) 0.2903(7) -0.0599(12) 0.069(3) Uani 1 1 d . . .
H5 H 0.9527 0.3194 0.0069 0.082 Uiso 1 1 calc R . .
C9 C 0.6085(11) 0.1777(6) 0.2280(10) 0.055(3) Uani 1 1 d . . .
H9 H 0.5095 0.1441 0.2407 0.066 Uiso 1 1 calc R . .
C2 C 1.1537(17) 0.2049(9) -0.2457(11) 0.079(4) Uani 1 1 d . . .
H2 H 1.2014 0.1752 -0.3116 0.095 Uiso 1 1 calc R . .
C8 C 0.6553(11) 0.1852(5) 0.0650(11) 0.057(3) Uani 1 1 d . . .
C4 C 1.0963(19) 0.3158(8) -0.1749(14) 0.088(5) Uani 1 1 d . . .
H4 H 1.1063 0.3619 -0.1894 0.106 Uiso 1 1 calc R . .
C12 C 0.6213(15) 0.1194(7) -0.0158(12) 0.073(3) Uani 1 1 d . . .
H12A H 0.6887 0.1205 -0.1030 0.109 Uiso 1 1 calc R . .
H12B H 0.4882 0.1146 -0.0357 0.109 Uiso 1 1 calc R . .
H12C H 0.6657 0.0821 0.0410 0.109 Uiso 1 1 calc R . .
C3 C 1.177(2) 0.2702(10) -0.2687(14) 0.098(5) Uani 1 1 d . . .
H3 H 1.2457 0.2853 -0.3455 0.117 Uiso 1 1 calc R . .
C13 C 0.8485(19) 0.1714(9) 0.4334(11) 0.093(5) Uani 1 1 d . . .
H13 H 0.9708 0.1626 0.4673 0.111 Uiso 1 1 calc R . .
C16 C 0.5514(14) 0.2405(7) 0.2907(16) 0.091(5) Uani 1 1 d . . .
H16A H 0.4252 0.2533 0.2575 0.109 Uiso 1 1 calc R . .
H16B H 0.6385 0.2758 0.2655 0.109 Uiso 1 1 calc R . .
C15 C 0.5541(19) 0.2282(8) 0.4689(16) 0.100(5) Uani 1 1 d . . .
H15A H 0.5309 0.2706 0.5155 0.120 Uiso 1 1 calc R . .
H15B H 0.4535 0.1977 0.4939 0.120 Uiso 1 1 calc R . .
C11 C 0.5500(16) 0.2453(8) -0.0045(18) 0.099(5) Uani 1 1 d . . .
H11A H 0.6195 0.2857 0.0134 0.148 Uiso 1 1 calc R . .
H11B H 0.4259 0.2493 0.0346 0.148 Uiso 1 1 calc R . .
H11C H 0.5387 0.2384 -0.1046 0.148 Uiso 1 1 calc R . .
C14 C 0.731(2) 0.2012(10) 0.5169(17) 0.128(7) Uani 1 1 d . . .
H14 H 0.7638 0.2050 0.6122 0.154 Uiso 1 1 calc R . .
O2 O 1.1496(9) 0.4862(4) 0.7515(7) 0.0631(19) Uani 1 1 d . . .
N2 N 0.9713(8) 0.4856(4) 0.7147(7) 0.0390(16) Uani 1 1 d . . .
C23 C 0.8821(12) 0.4673(5) 0.6038(8) 0.045(2) Uani 1 1 d . . .
C26 C 0.8254(14) 0.5137(5) 0.8215(10) 0.051(2) Uani 1 1 d . . .
H26 H 0.8208 0.5627 0.8115 0.061 Uiso 1 1 calc R . .
C22 C 0.9961(14) 0.4393(5) 0.4814(9) 0.046(2) Uani 1 1 d . . .
C25 C 0.6485(12) 0.4864(6) 0.7622(11) 0.059(3) Uani 1 1 d . . .
H25 H 0.5492 0.5205 0.7728 0.071 Uiso 1 1 calc R . .
C31 C 0.760(2) 0.4644(8) 1.0517(12) 0.087(4) Uani 1 1 d . . .
H31 H 0.7925 0.4585 1.1469 0.105 Uiso 1 1 calc R . .
C21 C 1.0966(13) 0.4825(6) 0.3987(10) 0.059(3) Uani 1 1 d . . .
H21 H 1.0962 0.5282 0.4181 0.071 Uiso 1 1 calc R . .
C17 C 0.9945(15) 0.3725(7) 0.4446(11) 0.064(3) Uani 1 1 d . . .
H17 H 0.9257 0.3420 0.4977 0.076 Uiso 1 1 calc R . .
C20 C 1.1999(13) 0.4581(7) 0.2852(11) 0.067(3) Uani 1 1 d . . .
H20 H 1.2761 0.4871 0.2344 0.080 Uiso 1 1 calc R . .
C18 C 1.0979(18) 0.3495(7) 0.3252(12) 0.073(3) Uani 1 1 d . . .
H18 H 1.0999 0.3042 0.3019 0.088 Uiso 1 1 calc R . .
C32 C 0.8708(18) 0.4971(6) 0.9683(11) 0.068(3) Uani 1 1 d . . .
H32 H 0.9872 0.5108 1.0049 0.081 Uiso 1 1 calc R . .
C19 C 1.1905(15) 0.3938(7) 0.2488(12) 0.065(3) Uani 1 1 d . . .
H19 H 1.2507 0.3796 0.1675 0.078 Uiso 1 1 calc R . .
C29 C 0.5897(16) 0.4255(6) 0.8404(12) 0.065(3) Uani 1 1 d . . .
H29A H 0.4664 0.4116 0.8048 0.079 Uiso 1 1 calc R . .
H29B H 0.6791 0.3894 0.8228 0.079 Uiso 1 1 calc R . .
C24 C 0.6785(12) 0.4768(6) 0.6036(10) 0.056(3) Uani 1 1 d . . .
C28 C 0.6295(19) 0.5381(8) 0.5285(13) 0.089(4) Uani 1 1 d . . .
H28A H 0.7039 0.5743 0.5656 0.134 Uiso 1 1 calc R . .
H28B H 0.4974 0.5479 0.5402 0.134 Uiso 1 1 calc R . .
H28C H 0.6546 0.5328 0.4298 0.134 Uiso 1 1 calc R . .
C30 C 0.580(3) 0.4362(9) 0.9934(18) 0.126(7) Uani 1 1 d . . .
H30A H 0.5541 0.3938 1.0403 0.152 Uiso 1 1 calc R . .
H30B H 0.4759 0.4668 1.0125 0.152 Uiso 1 1 calc R . .
C27 C 0.5669(13) 0.4191(9) 0.5439(16) 0.113(7) Uani 1 1 d . . .
H27A H 0.4353 0.4252 0.5645 0.170 Uiso 1 1 calc R . .
H27B H 0.6122 0.3778 0.5859 0.170 Uiso 1 1 calc R . .
H27C H 0.5822 0.4176 0.4433 0.170 Uiso 1 1 calc R . .

loop_
_atom_site_aniso_label
_atom_site_aniso_U_11
_atom_site_aniso_U_22
_atom_site_aniso_U_33
_atom_site_aniso_U_23
_atom_site_aniso_U_13
_atom_site_aniso_U_12
N1 0.020(3) 0.090(6) 0.019(3) -0.003(4) -0.001(2) 0.005(4)
O1 0.016(3) 0.094(6) 0.054(3) 0.012(4) -0.004(2) -0.002(3)
C7 0.026(4) 0.054(6) 0.042(4) 0.006(4) 0.003(3) -0.003(4)
C6 0.022(4) 0.080(8) 0.040(4) 0.015(5) -0.002(3) -0.009(4)
C10 0.029(4) 0.067(6) 0.027(4) 0.011(4) 0.014(3) -0.003(4)
C1 0.037(5) 0.088(9) 0.069(6) 0.000(6) 0.001(4) 0.006(6)
C5 0.065(7) 0.080(10) 0.061(7) 0.009(6) 0.025(5) -0.002(6)
C9 0.026(4) 0.056(7) 0.083(7) 0.006(5) 0.027(4) 0.003(4)
C2 0.068(7) 0.129(13) 0.042(5) -0.006(7) 0.000(5) -0.017(8)
C8 0.023(4) 0.061(7) 0.086(7) 0.031(6) -0.014(4) -0.009(4)
C4 0.095(10) 0.076(10) 0.096(9) 0.037(7) 0.062(8) -0.002(7)
C12 0.047(6) 0.103(10) 0.067(7) -0.002(6) -0.009(5) -0.012(6)
C3 0.077(9) 0.158(17) 0.057(7) 0.035(9) 0.001(6) 0.002(10)
C13 0.089(9) 0.152(14) 0.038(5) -0.003(7) 0.012(5) -0.044(9)
C16 0.028(5) 0.088(11) 0.158(13) 0.017(9) 0.038(6) 0.001(5)
C15 0.075(9) 0.099(12) 0.131(12) -0.064(9) 0.076(8) -0.033(8)
C11 0.045(6) 0.097(11) 0.152(13) 0.045(9) -0.018(7) 0.003(7)
C14 0.125(14) 0.156(16) 0.110(11) -0.073(11) 0.104(11) -0.058(12)
O2 0.038(3) 0.067(5) 0.085(5) -0.005(4) 0.004(3) -0.001(4)
N2 0.023(3) 0.037(4) 0.058(4) -0.007(3) 0.010(3) -0.004(3)
C23 0.035(4) 0.076(7) 0.025(4) 0.000(4) 0.000(3) 0.002(4)
C26 0.055(6) 0.046(6) 0.052(5) -0.008(4) 0.006(4) 0.007(4)
C22 0.049(5) 0.049(7) 0.039(5) 0.001(4) 0.004(4) 0.007(4)
C25 0.034(5) 0.054(6) 0.090(7) -0.011(6) 0.022(5) 0.006(5)
C31 0.140(13) 0.079(10) 0.043(6) 0.000(6) 0.014(7) 0.023(9)
C21 0.052(5) 0.068(7) 0.058(5) -0.004(5) 0.024(4) -0.006(5)
C17 0.057(6) 0.065(9) 0.070(7) -0.001(5) 0.034(5) 0.005(5)
C20 0.029(5) 0.108(11) 0.065(6) 0.019(6) 0.025(4) 0.002(5)
C18 0.069(8) 0.081(10) 0.070(7) -0.011(7) 0.007(6) -0.003(7)
C32 0.091(8) 0.053(7) 0.060(6) -0.003(5) 0.021(6) 0.000(6)
C19 0.055(6) 0.078(9) 0.064(7) 0.003(6) 0.031(5) 0.015(6)
C29 0.062(6) 0.058(7) 0.076(7) 0.007(5) 0.021(5) -0.012(5)
C24 0.030(4) 0.082(8) 0.058(5) -0.010(5) 0.010(4) 0.008(5)
C28 0.076(8) 0.130(12) 0.062(7) -0.007(7) 0.018(6) 0.041(8)
C30 0.20(2) 0.078(11) 0.108(12) 0.016(9) 0.107(13) 0.031(12)
C27 0.019(5) 0.177(16) 0.145(12) -0.096(12) -0.020(6) 0.022(7)

loop_
_atom_type_symbol
_atom_type_description
_atom_type_scat_dispersion_real
_atom_type_scat_dispersion_imag
_atom_type_scat_source
C C 0.0033 0.0016 'International Tables Vol C Tables 4.2.6.8 and 6.1.1.4'
H H 0.0000 0.0000 'International Tables Vol C Tables 4.2.6.8 and 6.1.1.4'
N N 0.0061 0.0033 'International Tables Vol C Tables 4.2.6.8 and 6.1.1.4'
O O 0.0106 0.0060 'International Tables Vol C Tables 4.2.6.8 and 6.1.1.4'

loop_
_geom_angle_atom_site_label_1
_geom_angle_atom_site_label_2
_geom_angle_atom_site_label_3
_geom_angle
_geom_angle_site_symmetry_1
_geom_angle_site_symmetry_3
_geom_angle_publ_flag
O1 N1 C7 127.9(7) . . ?
O1 N1 C10 118.6(6) . . ?
C7 N1 C10 112.9(6) . . ?
N1 C7 C6 122.0(7) . . ?
N1 C7 C8 111.0(7) . . ?
C6 C7 C8 126.8(7) . . ?
C5 C6 C1 121.4(10) . . ?
C5 C6 C7 119.6(10) . . ?
C1 C6 C7 119.0(10) . . ?
C13 C10 N1 108.4(8) . . ?
C13 C10 C9 116.1(9) . . ?
N1 C10 C9 102.5(6) . . ?
C13 C10 H10 109.9 . . ?
N1 C10 H10 109.9 . . ?
C9 C10 H10 109.9 . . ?
C2 C1 C6 116.8(13) . . ?
C2 C1 H1 121.6 . . ?
C6 C1 H1 121.6 . . ?
C6 C5 C4 120.6(13) . . ?
C6 C5 H5 119.7 . . ?
C4 C5 H5 119.7 . . ?
C16 C9 C10 112.7(9) . . ?
C16 C9 C8 112.7(10) . . ?
C10 C9 C8 101.3(6) . . ?
C16 C9 H9 109.9 . . ?
C10 C9 H9 109.9 . . ?
C8 C9 H9 109.9 . . ?
C3 C2 C1 124.0(14) . . ?
C3 C2 H2 118.0 . . ?
C1 C2 H2 118.0 . . ?
C7 C8 C11 109.1(8) . . ?
C7 C8 C12 109.2(9) . . ?
C11 C8 C12 112.3(9) . . ?
C7 C8 C9 102.1(7) . . ?
C11 C8 C9 111.9(11) . . ?
C12 C8 C9 111.8(9) . . ?
C5 C4 C3 118.0(14) . . ?
C5 C4 H4 121.0 . . ?
C3 C4 H4 121.0 . . ?
C8 C12 H12A 109.5 . . ?
C8 C12 H12B 109.5 . . ?
H12A C12 H12B 109.5 . . ?
C8 C12 H12C 109.5 . . ?
H12A C12 H12C 109.5 . . ?
H12B C12 H12C 109.5 . . ?
C2 C3 C4 118.7(13) . . ?
C2 C3 H3 120.7 . . ?
C4 C3 H3 120.7 . . ?
C14 C13 C10 123.7(14) . . ?
C14 C13 H13 118.1 . . ?
C10 C13 H13 118.1 . . ?
C9 C16 C15 106.9(10) . . ?
C9 C16 H16A 110.3 . . ?
C15 C16 H16A 110.3 . . ?
C9 C16 H16B 110.3 . . ?
C15 C16 H16B 110.3 . . ?
H16A C16 H16B 108.6 . . ?
C14 C15 C16 111.1(9) . . ?
C14 C15 H15A 109.4 . . ?
C16 C15 H15A 109.4 . . ?
C14 C15 H15B 109.4 . . ?
C16 C15 H15B 109.4 . . ?
H15A C15 H15B 108.0 . . ?
C8 C11 H11A 109.5 . . ?
C8 C11 H11B 109.5 . . ?
H11A C11 H11B 109.5 . . ?
C8 C11 H11C 109.5 . . ?
H11A C11 H11C 109.5 . . ?
H11B C11 H11C 109.5 . . ?
C13 C14 C15 122.8(15) . . ?
C13 C14 H14 118.6 . . ?
C15 C14 H14 118.6 . . ?
C23 N2 O2 133.6(7) . . ?
C23 N2 C26 108.6(7) . . ?
O2 N2 C26 117.9(7) . . ?
N2 C23 C24 116.1(8) . . ?
N2 C23 C22 118.3(7) . . ?
C24 C23 C22 125.5(7) . . ?
C32 C26 C25 116.8(10) . . ?
C32 C26 N2 113.8(8) . . ?
C25 C26 N2 100.6(7) . . ?
C32 C26 H26 108.4 . . ?
C25 C26 H26 108.4 . . ?
N2 C26 H26 108.4 . . ?
C21 C22 C17 117.7(9) . . ?
C21 C22 C23 119.2(9) . . ?
C17 C22 C23 122.9(9) . . ?
C26 C25 C29 111.4(9) . . ?
C26 C25 C24 106.9(8) . . ?
C29 C25 C24 115.2(10) . . ?
C26 C25 H25 107.7 . . ?
C29 C25 H25 107.7 . . ?
C24 C25 H25 107.7 . . ?
C32 C31 C30 119.3(11) . . ?
C32 C31 H31 120.3 . . ?
C30 C31 H31 120.3 . . ?
C22 C21 C20 120.2(11) . . ?
C22 C21 H21 119.9 . . ?
C20 C21 H21 119.9 . . ?
C22 C17 C18 120.6(11) . . ?
C22 C17 H17 119.7 . . ?
C18 C17 H17 119.7 . . ?
C19 C20 C21 120.8(10) . . ?
C19 C20 H20 119.6 . . ?
C21 C20 H20 119.6 . . ?
C19 C18 C17 118.8(13) . . ?
C19 C18 H18 120.6 . . ?
C17 C18 H18 120.6 . . ?
C31 C32 C26 124.5(12) . . ?
C31 C32 H32 117.8 . . ?
C26 C32 H32 117.8 . . ?
C18 C19 C20 121.7(10) . . ?
C18 C19 H19 119.2 . . ?
C20 C19 H19 119.2 . . ?
C30 C29 C25 112.7(11) . . ?
C30 C29 H29A 109.0 . . ?
C25 C29 H29A 109.0 . . ?
C30 C29 H29B 109.0 . . ?
C25 C29 H29B 109.0 . . ?
H29A C29 H29B 107.8 . . ?
C28 C24 C23 109.4(10) . . ?
C28 C24 C27 110.1(10) . . ?
C23 C24 C27 114.7(9) . . ?
C28 C24 C25 109.6(10) . . ?
C23 C24 C25 99.8(7) . . ?
C27 C24 C25 112.8(10) . . ?
C24 C28 H28A 109.5 . . ?
C24 C28 H28B 109.5 . . ?
H28A C28 H28B 109.5 . . ?
C24 C28 H28C 109.5 . . ?
H28A C28 H28C 109.5 . . ?
H28B C28 H28C 109.5 . . ?
C29 C30 C31 111.4(12) . . ?
C29 C30 H30A 109.3 . . ?
C31 C30 H30A 109.3 . . ?
C29 C30 H30B 109.3 . . ?
C31 C30 H30B 109.3 . . ?
H30A C30 H30B 108.0 . . ?
C24 C27 H27A 109.5 . . ?
C24 C27 H27B 109.5 . . ?
H27A C27 H27B 109.5 . . ?
C24 C27 H27C 109.5 . . ?
H27A C27 H27C 109.5 . . ?
H27B C27 H27C 109.5 . . ?

loop_
_geom_bond_atom_site_label_1
_geom_bond_atom_site_label_2
_geom_bond_distance
_geom_bond_site_symmetry_2
_geom_bond_publ_flag
N1 O1 1.272(8) . ?
N1 C7 1.290(10) . ?
N1 C10 1.512(10) . ?
C7 C6 1.443(12) . ?
C7 C8 1.519(11) . ?
C6 C5 1.324(16) . ?
C6 C1 1.388(15) . ?
C10 C13 1.463(13) . ?
C10 C9 1.546(12) . ?
C10 H10 0.9800 . ?
C1 C2 1.341(16) . ?
C1 H1 0.9300 . ?
C5 C4 1.384(15) . ?
C5 H5 0.9300 . ?
C9 C16 1.446(17) . ?
C9 C8 1.589(14) . ?
C9 H9 0.9800 . ?
C2 C3 1.33(2) . ?
C2 H2 0.9300 . ?
C8 C11 1.539(15) . ?
C8 C12 1.541(16) . ?
C4 C3 1.40(2) . ?
C4 H4 0.9300 . ?
C12 H12A 0.9600 . ?
C12 H12B 0.9600 . ?
C12 H12C 0.9600 . ?
C3 H3 0.9300 . ?
C13 C14 1.301(19) . ?
C13 H13 0.9300 . ?
C16 C15 1.70(2) . ?
C16 H16A 0.9700 . ?
C16 H16B 0.9700 . ?
C15 C14 1.42(3) . ?
C15 H15A 0.9700 . ?
C15 H15B 0.9700 . ?
C11 H11A 0.9600 . ?
C11 H11B 0.9600 . ?
C11 H11C 0.9600 . ?
C14 H14 0.9300 . ?
O2 N2 1.299(9) . ?
N2 C23 1.270(10) . ?
N2 C26 1.560(12) . ?
C23 C24 1.448(12) . ?
C23 C22 1.529(12) . ?
C26 C32 1.452(14) . ?
C26 C25 1.469(14) . ?
C26 H26 0.9800 . ?
C22 C21 1.369(14) . ?
C22 C17 1.379(16) . ?
C25 C29 1.482(16) . ?
C25 C24 1.532(13) . ?
C25 H25 0.9800 . ?
C31 C32 1.297(17) . ?
C31 C30 1.49(2) . ?
C31 H31 0.9300 . ?
C21 C20 1.397(14) . ?
C21 H21 0.9300 . ?
C17 C18 1.432(15) . ?
C17 H17 0.9300 . ?
C20 C19 1.331(17) . ?
C20 H20 0.9300 . ?
C18 C19 1.320(17) . ?
C18 H18 0.9300 . ?
C32 H32 0.9300 . ?
C19 H19 0.9300 . ?
C29 C30 1.467(19) . ?
C29 H29A 0.9700 . ?
C29 H29B 0.9700 . ?
C24 C28 1.442(18) . ?
C24 C27 1.506(17) . ?
C28 H28A 0.9600 . ?
C28 H28B 0.9600 . ?
C28 H28C 0.9600 . ?
C30 H30A 0.9700 . ?
C30 H30B 0.9700 . ?
C27 H27A 0.9600 . ?
C27 H27B 0.9600 . ?
C27 H27C 0.9600 . ?

loop_
_geom_torsion_atom_site_label_1
_geom_torsion_atom_site_label_2
_geom_torsion_atom_site_label_3
_geom_torsion_atom_site_label_4
_geom_torsion
_geom_torsion_site_symmetry_1
_geom_torsion_site_symmetry_2
_geom_torsion_site_symmetry_3
_geom_torsion_site_symmetry_4
_geom_torsion_publ_flag
O1 N1 C7 C6 -3.5(16) . . . . ?
C10 N1 C7 C6 -174.8(9) . . . . ?
O1 N1 C7 C8 171.4(9) . . . . ?
C10 N1 C7 C8 0.1(12) . . . . ?
N1 C7 C6 C5 -94.6(12) . . . . ?
C8 C7 C6 C5 91.2(13) . . . . ?
N1 C7 C6 C1 83.7(11) . . . . ?
C8 C7 C6 C1 -90.4(12) . . . . ?
O1 N1 C10 C13 44.4(13) . . . . ?
C7 N1 C10 C13 -143.4(10) . . . . ?
O1 N1 C10 C9 167.6(8) . . . . ?
C7 N1 C10 C9 -20.2(11) . . . . ?
C5 C6 C1 C2 -7.8(13) . . . . ?
C7 C6 C1 C2 173.8(8) . . . . ?
C1 C6 C5 C4 6.7(17) . . . . ?
C7 C6 C5 C4 -175.0(11) . . . . ?
C13 C10 C9 C16 26.8(13) . . . . ?
N1 C10 C9 C16 -91.1(9) . . . . ?
C13 C10 C9 C8 147.5(10) . . . . ?
N1 C10 C9 C8 29.6(10) . . . . ?
C6 C1 C2 C3 6.4(16) . . . . ?
N1 C7 C8 C11 137.9(11) . . . . ?
C6 C7 C8 C11 -47.5(15) . . . . ?
N1 C7 C8 C12 -99.1(10) . . . . ?
C6 C7 C8 C12 75.5(12) . . . . ?
N1 C7 C8 C9 19.4(11) . . . . ?
C6 C7 C8 C9 -166.0(10) . . . . ?
C16 C9 C8 C7 91.0(9) . . . . ?
C10 C9 C8 C7 -29.7(10) . . . . ?
C16 C9 C8 C11 -25.5(12) . . . . ?
C10 C9 C8 C11 -146.1(9) . . . . ?
C16 C9 C8 C12 -152.4(8) . . . . ?
C10 C9 C8 C12 86.9(9) . . . . ?
C6 C5 C4 C3 -4(2) . . . . ?
C1 C2 C3 C4 -4(2) . . . . ?
C5 C4 C3 C2 2(2) . . . . ?
N1 C10 C13 C14 125.4(15) . . . . ?
C9 C10 C13 C14 11(2) . . . . ?
C10 C9 C16 C15 -53.8(10) . . . . ?
C8 C9 C16 C15 -167.7(8) . . . . ?
C9 C16 C15 C14 52.5(14) . . . . ?
C10 C13 C14 C15 -12(3) . . . . ?
C16 C15 C14 C13 -19(2) . . . . ?
O2 N2 C23 C24 -178.3(10) . . . . ?
C26 N2 C23 C24 0.3(12) . . . . ?
O2 N2 C23 C22 0.0(16) . . . . ?
C26 N2 C23 C22 178.6(8) . . . . ?
C23 N2 C26 C32 142.9(9) . . . . ?
O2 N2 C26 C32 -38.3(12) . . . . ?
C23 N2 C26 C25 17.1(10) . . . . ?
O2 N2 C26 C25 -164.1(8) . . . . ?
N2 C23 C22 C21 -74.8(12) . . . . ?
C24 C23 C22 C21 103.3(12) . . . . ?
N2 C23 C22 C17 108.9(12) . . . . ?
C24 C23 C22 C17 -72.9(14) . . . . ?
C32 C26 C25 C29 -23.8(13) . . . . ?
N2 C26 C25 C29 99.9(9) . . . . ?
C32 C26 C25 C24 -150.5(10) . . . . ?
N2 C26 C25 C24 -26.8(11) . . . . ?
C17 C22 C21 C20 -2.8(14) . . . . ?
C23 C22 C21 C20 -179.2(8) . . . . ?
C21 C22 C17 C18 1.1(15) . . . . ?
C23 C22 C17 C18 177.4(9) . . . . ?
C22 C21 C20 C19 5.3(16) . . . . ?
C22 C17 C18 C19 -1.8(17) . . . . ?
C30 C31 C32 C26 5(2) . . . . ?
C25 C26 C32 C31 -5.2(17) . . . . ?
N2 C26 C32 C31 -121.9(12) . . . . ?
C17 C18 C19 C20 4.4(18) . . . . ?
C21 C20 C19 C18 -6.1(18) . . . . ?
C26 C25 C29 C30 52.9(15) . . . . ?
C24 C25 C29 C30 174.9(11) . . . . ?
N2 C23 C24 C28 98.2(11) . . . . ?
C22 C23 C24 C28 -80.0(13) . . . . ?
N2 C23 C24 C27 -137.6(12) . . . . ?
C22 C23 C24 C27 44.3(15) . . . . ?
N2 C23 C24 C25 -16.8(13) . . . . ?
C22 C23 C24 C25 165.0(10) . . . . ?
C26 C25 C24 C28 -87.8(11) . . . . ?
C29 C25 C24 C28 147.8(10) . . . . ?
C26 C25 C24 C23 27.1(12) . . . . ?
C29 C25 C24 C23 -97.4(11) . . . . ?
C26 C25 C24 C27 149.2(9) . . . . ?
C29 C25 C24 C27 24.8(13) . . . . ?
C25 C29 C30 C31 -52.9(17) . . . . ?
C32 C31 C30 C29 24(2) . . . . ?
